data_2240954
loop_
_publ_author_name
'Savithri, M. P.'
'Suresh, M.'
'Raghunathan, R.'
'Vimala, G.'
'SubbiahPandi, A.'

_publ_section_title
;
 Crystal structure of methyl
 3-(3-fluorophenyl)-1-methyl-1,3a,4,9b-tetrahydro-3<i>H</i>-thiochromeno[4,3-<i>c</i>]isoxazole-3a-carboxylate
;
_journal_coeditor_code SU5169
_journal_issue 8
_journal_name_full 'Acta Crystallographica Section E'
_journal_page_first o600
_journal_page_last o601
_journal_paper_doi 10.1107/S2056989015013651
_journal_volume 71
_journal_year 2015
_chemical_formula_iupac 'C19 H18 F N O3 S'
_chemical_formula_moiety 'C19 H18 F N O3 S'
_chemical_formula_sum 'C19 H18 F N O3 S'
_chemical_formula_weight 359.40
_chemical_name_systematic
;Methyl
3-(3-fluorophenyl)-1-methyl-1,3a,4,9b-tetrahydro-3<i>H</i>-thiochromeno[4,3-<i>c</i>]isoxazole-3a-carboxylate
;
_space_group_IT_number 14
_symmetry_cell_setting monoclinic
_symmetry_space_group_name_Hall '-P 2yn'
_symmetry_space_group_name_H-M 'P 1 21/n 1'
_atom_sites_solution_hydrogens geom
_atom_sites_solution_primary direct
_atom_sites_solution_secondary difmap
_audit_creation_method SHELXL-97
_cell_angle_alpha 90.00
_cell_angle_beta 92.992(3)
_cell_angle_gamma 90.00
_cell_formula_units_Z 4
_cell_length_a 10.7729(8)
_cell_length_b 12.6361(8)
_cell_length_c 12.6250(10)
_cell_measurement_reflns_used 3024
_cell_measurement_temperature 293(2)
_cell_measurement_theta_max 24.99
_cell_measurement_theta_min 2.28
_cell_volume 1716.3(2)
_computing_cell_refinement
;
APEX2 and SAINT (Bruker, 2004)
;
_computing_data_collection
;
APEX2 (Bruker, 2004)
;
_computing_data_reduction
;
SAINT and XPREP (Bruker, 2004)
;
_computing_molecular_graphics
;
ORTEP-3 for Windows (Farrugia, 2012)
;
_computing_publication_material
;
SHELXL97 (Sheldrick, 2008) and PLATON (Spek, 2009)
;
_computing_structure_refinement
;
SHELXL97 (Sheldrick, 2008)
;
_computing_structure_solution
;
SHELXS97 (Sheldrick, 2008)
;
_diffrn_ambient_temperature 293(2)
_diffrn_measured_fraction_theta_full 1.000
_diffrn_measured_fraction_theta_max 1.000
_diffrn_measurement_device_type 'Bruker Kappa APEXII CCD'
_diffrn_measurement_method '\w and \f scans '
_diffrn_radiation_monochromator graphite
_diffrn_radiation_source 'fine-focus sealed tube'
_diffrn_radiation_type MoK\a
_diffrn_radiation_wavelength 0.71073
_diffrn_reflns_av_R_equivalents 0.0258
_diffrn_reflns_av_sigmaI/netI 0.0186
_diffrn_reflns_limit_h_max 12
_diffrn_reflns_limit_h_min -12
_diffrn_reflns_limit_k_max 15
_diffrn_reflns_limit_k_min -15
_diffrn_reflns_limit_l_max 13
_diffrn_reflns_limit_l_min -15
_diffrn_reflns_number 18645
_diffrn_reflns_theta_full 24.99
_diffrn_reflns_theta_max 24.99
_diffrn_reflns_theta_min 2.28
_diffrn_standards_decay_% 0
_diffrn_standards_interval_count 0
_diffrn_standards_interval_time 0
_exptl_absorpt_coefficient_mu 0.217
_exptl_absorpt_correction_T_max 0.9478
_exptl_absorpt_correction_T_min 0.9378
_exptl_absorpt_correction_type multi-scan
_exptl_absorpt_process_details
;
(SADABS; Bruker, 2004)
;
_exptl_crystal_colour Colourless
_exptl_crystal_density_diffrn 1.391
_exptl_crystal_density_method 'not measured'
_exptl_crystal_description Block
_exptl_crystal_F_000 752
_exptl_crystal_size_max 0.30
_exptl_crystal_size_mid 0.30
_exptl_crystal_size_min 0.25
_refine_diff_density_max 0.517
_refine_diff_density_min -0.241
_refine_ls_extinction_coef 0.0079(14)
_refine_ls_extinction_expression Fc^*^=kFc[1+0.001xFc^2^\l^3^/sin(2\q)]^-1/4^
_refine_ls_extinction_method
;
SHELXL97 (Sheldrick, 2008)
;
_refine_ls_goodness_of_fit_ref 0.988
_refine_ls_hydrogen_treatment mixed
_refine_ls_matrix_type full
_refine_ls_number_parameters 243
_refine_ls_number_reflns 3024
_refine_ls_number_restraints 0
_refine_ls_restrained_S_all 0.988
_refine_ls_R_factor_all 0.0556
_refine_ls_R_factor_gt 0.0410
_refine_ls_shift/su_max 0.000
_refine_ls_shift/su_mean 0.000
_refine_ls_structure_factor_coef Fsqd
_refine_ls_weighting_details 'calc w=1/[\s^2^(Fo^2^)+(0.0547P)^2^+1.7913P] where P=(Fo^2^+2Fc^2^)/3'
_refine_ls_weighting_scheme calc
_refine_ls_wR_factor_gt 0.1034
_refine_ls_wR_factor_ref 0.1225
_reflns_number_gt 2456
_reflns_number_total 3024
_reflns_threshold_expression I>2sigma(I)
_cod_data_source_file su5169sup1.cif
_cod_data_source_block I
_cod_original_sg_symbol_H-M 'P 21/n'
_cod_database_code 2240954
_cod_database_fobs_code 2240954

loop_
_symmetry_equiv_pos_as_xyz
'x, y, z'
'-x+1/2, y+1/2, -z+1/2'
'-x, -y, -z'
'x-1/2, -y-1/2, z-1/2'

loop_
_atom_site_type_symbol
_atom_site_label
_atom_site_fract_x
_atom_site_fract_y
_atom_site_fract_z
_atom_site_U_iso_or_equiv
_atom_site_adp_type
_atom_site_calc_flag
_atom_site_refinement_flags
_atom_site_occupancy
_atom_site_symmetry_multiplicity
S S1 0.38912(6) -0.09256(5) 0.73827(6) 0.0484(2) Uani d . 1 1
O O3 0.14448(16) 0.08198(17) 0.72833(14) 0.0580(6) Uani d . 1 1
O O1 0.44199(15) 0.19965(17) 0.95772(13) 0.0560(5) Uani d . 1 1
F F1 -0.09742(14) 0.14114(17) 1.01633(15) 0.0759(6) Uani d . 1 1
C C7 0.54244(19) 0.08164(16) 0.70941(16) 0.0285(5) Uani d . 1 1
C C2 0.5127(2) -0.02335(18) 0.68520(17) 0.0344(5) Uani d . 1 1
C C10 0.34366(18) 0.10865(17) 0.81229(16) 0.0288(5) Uani d . 1 1
C C9 0.3219(2) 0.18273(19) 0.90866(17) 0.0342(5) Uani d . 1 1
C C8 0.47396(19) 0.14639(17) 0.78729(16) 0.0285(5) Uani d . 1 1
C C17 0.25020(19) 0.13405(18) 0.72143(16) 0.0331(5) Uani d . 1 1
C C11 0.2322(2) 0.14500(17) 0.98805(16) 0.0314(5) Uani d . 1 1
C C1 0.3454(2) -0.00741(18) 0.84444(18) 0.0344(5) Uani d . 1 1
C C16 0.1063(2) 0.16036(18) 0.96619(18) 0.0370(5) Uani d . 1 1
H H16 0.0780 0.1928 0.9034 0.044 Uiso calc R 1 1
C C14 0.0609(3) 0.0799(2) 1.1315(2) 0.0494(7) Uani d . 1 1
H H14 0.0030 0.0583 1.1791 0.059 Uiso calc R 1 1
C C6 0.6370(2) 0.12968(19) 0.65535(18) 0.0359(5) Uani d . 1 1
H H6 0.6571 0.1999 0.6700 0.043 Uiso calc R 1 1
C C12 0.2719(2) 0.0969(2) 1.08214(19) 0.0435(6) Uani d . 1 1
H H12 0.3562 0.0861 1.0977 0.052 Uiso calc R 1 1
C C4 0.6718(2) -0.0280(2) 0.55821(19) 0.0455(6) Uani d . 1 1
H H4 0.7149 -0.0649 0.5081 0.055 Uiso calc R 1 1
C C5 0.7016(2) 0.0757(2) 0.58066(19) 0.0426(6) Uani d . 1 1
H H5 0.7647 0.1091 0.5459 0.051 Uiso calc R 1 1
C C3 0.5789(2) -0.0770(2) 0.60926(19) 0.0442(6) Uani d . 1 1
H H3 0.5594 -0.1472 0.5933 0.053 Uiso calc R 1 1
C C15 0.0242(2) 0.1273(2) 1.0381(2) 0.0443(6) Uani d . 1 1
C C13 0.1858(3) 0.0649(2) 1.1532(2) 0.0525(7) Uani d . 1 1
H H13 0.2130 0.0328 1.2165 0.063 Uiso calc R 1 1
C C19 0.6429(2) 0.2148(2) 0.9055(2) 0.0502(7) Uani d . 1 1
H H19A 0.6781 0.2105 0.9768 0.075 Uiso calc R 1 1
H H19B 0.6183 0.2864 0.8902 0.075 Uiso calc R 1 1
H H19C 0.7036 0.1929 0.8570 0.075 Uiso calc R 1 1
C C18 0.0474(3) 0.1068(3) 0.6484(3) 0.0771(11) Uani d . 1 1
H H18A -0.0251 0.0652 0.6606 0.116 Uiso calc R 1 1
H H18B 0.0759 0.0911 0.5794 0.116 Uiso calc R 1 1
H H18C 0.0270 0.1806 0.6524 0.116 Uiso calc R 1 1
N N1 0.53515(17) 0.14612(15) 0.89425(14) 0.0357(5) Uani d . 1 1
O O2 0.26780(16) 0.19605(16) 0.65350(14) 0.0534(5) Uani d . 1 1
H H1B 0.264(2) -0.0329(19) 0.8609(18) 0.038(6) Uiso d . 1 1
H H1A 0.403(2) -0.0170(19) 0.902(2) 0.039(6) Uiso d . 1 1
H H8 0.469(2) 0.2167(19) 0.7624(17) 0.030(6) Uiso d . 1 1
H H9 0.294(2) 0.249(2) 0.8768(19) 0.037(6) Uiso d . 1 1

loop_
_atom_site_aniso_label
_atom_site_aniso_U_11
_atom_site_aniso_U_22
_atom_site_aniso_U_33
_atom_site_aniso_U_12
_atom_site_aniso_U_13
_atom_site_aniso_U_23
S1 0.0561(4) 0.0372(4) 0.0531(4) -0.0166(3) 0.0129(3) -0.0116(3)
O3 0.0359(9) 0.0920(15) 0.0446(10) -0.0205(9) -0.0129(8) 0.0205(10)
O1 0.0364(9) 0.0935(15) 0.0382(10) -0.0165(9) 0.0046(7) -0.0286(10)
F1 0.0360(9) 0.1030(15) 0.0885(13) 0.0088(9) 0.0031(8) -0.0189(11)
C7 0.0278(10) 0.0316(11) 0.0257(10) 0.0021(8) -0.0016(8) 0.0039(8)
C2 0.0364(12) 0.0367(12) 0.0299(11) 0.0004(10) -0.0013(9) -0.0009(9)
C10 0.0277(11) 0.0351(11) 0.0234(10) -0.0018(9) 0.0002(8) 0.0002(9)
C9 0.0367(12) 0.0381(13) 0.0276(11) 0.0003(10) -0.0007(9) -0.0011(10)
C8 0.0299(11) 0.0270(11) 0.0283(11) -0.0015(8) -0.0019(9) 0.0013(9)
C17 0.0294(11) 0.0443(13) 0.0255(11) 0.0005(9) 0.0013(9) -0.0022(10)
C11 0.0343(11) 0.0336(11) 0.0263(11) 0.0049(9) 0.0027(9) -0.0032(9)
C1 0.0346(12) 0.0361(12) 0.0325(12) -0.0065(10) 0.0030(10) 0.0011(10)
C16 0.0376(12) 0.0389(13) 0.0342(12) 0.0084(10) -0.0017(10) -0.0039(10)
C14 0.0585(17) 0.0457(15) 0.0462(15) -0.0087(12) 0.0220(13) -0.0039(12)
C6 0.0331(11) 0.0378(12) 0.0368(12) 0.0033(9) 0.0017(9) 0.0067(10)
C12 0.0433(14) 0.0528(15) 0.0343(13) 0.0136(11) 0.0031(10) 0.0062(11)
C4 0.0452(14) 0.0588(16) 0.0329(13) 0.0151(12) 0.0067(11) -0.0033(11)
C5 0.0375(13) 0.0552(15) 0.0358(13) 0.0082(11) 0.0084(10) 0.0105(11)
C3 0.0521(15) 0.0423(14) 0.0382(13) 0.0043(11) 0.0015(11) -0.0095(11)
C15 0.0309(12) 0.0481(14) 0.0545(16) 0.0000(10) 0.0071(11) -0.0169(12)
C13 0.0671(18) 0.0536(16) 0.0377(14) 0.0109(14) 0.0107(13) 0.0133(12)
C19 0.0375(13) 0.0671(18) 0.0456(15) -0.0126(12) -0.0028(11) -0.0141(13)
C18 0.0421(16) 0.127(3) 0.0600(19) -0.0163(18) -0.0212(14) 0.0236(19)
N1 0.0334(10) 0.0433(11) 0.0299(10) -0.0046(8) -0.0039(8) -0.0046(8)
O2 0.0442(10) 0.0722(13) 0.0432(10) -0.0029(9) -0.0048(8) 0.0240(9)

loop_
_atom_type_symbol
_atom_type_description
_atom_type_scat_dispersion_real
_atom_type_scat_dispersion_imag
_atom_type_scat_source
C C 0.0033 0.0016 'International Tables Vol C Tables 4.2.6.8 and 6.1.1.4'
H H 0.0000 0.0000 'International Tables Vol C Tables 4.2.6.8 and 6.1.1.4'
N N 0.0061 0.0033 'International Tables Vol C Tables 4.2.6.8 and 6.1.1.4'
O O 0.0106 0.0060 'International Tables Vol C Tables 4.2.6.8 and 6.1.1.4'
S S 0.1246 0.1234 'International Tables Vol C Tables 4.2.6.8 and 6.1.1.4'
F F 0.0171 0.0103 'International Tables Vol C Tables 4.2.6.8 and 6.1.1.4'

loop_
_geom_angle_atom_site_label_1
_geom_angle_atom_site_label_2
_geom_angle_atom_site_label_3
_geom_angle
C2 S1 C1 102.68(11)
C17 O3 C18 116.1(2)
C9 O1 N1 108.84(15)
C6 C7 C2 118.2(2)
C6 C7 C8 118.65(19)
C2 C7 C8 123.12(19)
C7 C2 C3 119.4(2)
C7 C2 S1 124.10(17)
C3 C2 S1 116.34(18)
C17 C10 C1 113.77(18)
C17 C10 C8 110.91(17)
C1 C10 C8 110.89(18)
C17 C10 C9 109.91(17)
C1 C10 C9 111.71(17)
C8 C10 C9 98.67(16)
O1 C9 C11 111.01(18)
O1 C9 C10 105.01(17)
C11 C9 C10 117.17(19)
O1 C9 H9 108.1(14)
C11 C9 H9 110.6(14)
C10 C9 H9 104.4(14)
N1 C8 C7 112.81(17)
N1 C8 C10 100.47(16)
C7 C8 C10 116.89(17)
N1 C8 H8 108.8(13)
C7 C8 H8 108.5(13)
C10 C8 H8 109.0(13)
O2 C17 O3 123.2(2)
O2 C17 C10 124.1(2)
O3 C17 C10 112.58(19)
C12 C11 C16 119.3(2)
C12 C11 C9 122.1(2)
C16 C11 C9 118.6(2)
C10 C1 S1 112.17(15)
C10 C1 H1B 112.2(14)
S1 C1 H1B 103.7(14)
C10 C1 H1A 109.2(15)
S1 C1 H1A 108.2(15)
H1B C1 H1A 111(2)
C15 C16 C11 119.1(2)
C15 C16 H16 120.4
C11 C16 H16 120.4
C15 C14 C13 118.1(2)
C15 C14 H14 121.0
C13 C14 H14 121.0
C5 C6 C7 121.7(2)
C5 C6 H6 119.1
C7 C6 H6 119.1
C11 C12 C13 119.9(2)
C11 C12 H12 120.1
C13 C12 H12 120.1
C3 C4 C5 120.3(2)
C3 C4 H4 119.9
C5 C4 H4 119.9
C4 C5 C6 119.4(2)
C4 C5 H5 120.3
C6 C5 H5 120.3
C4 C3 C2 121.0(2)
C4 C3 H3 119.5
C2 C3 H3 119.5
F1 C15 C14 118.2(2)
F1 C15 C16 119.1(2)
C14 C15 C16 122.7(2)
C14 C13 C12 120.9(2)
C14 C13 H13 119.5
C12 C13 H13 119.5
N1 C19 H19A 109.5
N1 C19 H19B 109.5
H19A C19 H19B 109.5
N1 C19 H19C 109.5
H19A C19 H19C 109.5
H19B C19 H19C 109.5
O3 C18 H18A 109.5
O3 C18 H18B 109.5
H18A C18 H18B 109.5
O3 C18 H18C 109.5
H18A C18 H18C 109.5
H18B C18 H18C 109.5
C19 N1 C8 113.99(19)
C19 N1 O1 103.60(17)
C8 N1 O1 102.23(15)

loop_
_geom_bond_atom_site_label_1
_geom_bond_atom_site_label_2
_geom_bond_distance
S1 C2 1.755(2)
S1 C1 1.801(2)
O3 C17 1.322(3)
O3 C18 1.449(3)
O1 C9 1.422(3)
O1 N1 1.480(2)
F1 C15 1.336(3)
C7 C6 1.395(3)
C7 C2 1.395(3)
C7 C8 1.502(3)
C2 C3 1.400(3)
C10 C17 1.520(3)
C10 C1 1.522(3)
C10 C8 1.531(3)
C10 C9 1.562(3)
C9 C11 1.505(3)
C9 H9 0.97(3)
C8 N1 1.471(3)
C8 H8 0.94(2)
C17 O2 1.184(3)
C11 C12 1.382(3)
C11 C16 1.384(3)
C1 H1B 0.97(2)
C1 H1A 0.94(3)
C16 C15 1.366(3)
C16 H16 0.9300
C14 C15 1.363(4)
C14 C13 1.372(4)
C14 H14 0.9300
C6 C5 1.381(3)
C6 H6 0.9300
C12 C13 1.383(4)
C12 H12 0.9300
C4 C3 1.367(4)
C4 C5 1.375(4)
C4 H4 0.9300
C5 H5 0.9300
C3 H3 0.9300
C13 H13 0.9300
C19 N1 1.450(3)
C19 H19A 0.9600
C19 H19B 0.9600
C19 H19C 0.9600
C18 H18A 0.9600
C18 H18B 0.9600
C18 H18C 0.9600

loop_
_geom_hbond_atom_site_label_D
_geom_hbond_atom_site_label_H
_geom_hbond_atom_site_label_A
_geom_hbond_site_symmetry_A
_geom_hbond_distance_DH
_geom_hbond_distance_HA
_geom_hbond_distance_DA
_geom_hbond_angle_DHA
C6 H6 Cg4 4_665 0.93 2.75 3.479(3) 136
C13 H13 Cg3 3_657 0.93 2.74 3.599(3) 153

loop_
_geom_torsion_atom_site_label_1
_geom_torsion_atom_site_label_2
_geom_torsion_atom_site_label_3
_geom_torsion_atom_site_label_4
_geom_torsion
C6 C7 C2 C3 0.8(3)
C8 C7 C2 C3 178.1(2)
C6 C7 C2 S1 -175.09(16)
C8 C7 C2 S1 2.2(3)
C1 S1 C2 C7 -12.6(2)
C1 S1 C2 C3 171.40(18)
N1 O1 C9 C11 130.75(19)
N1 O1 C9 C10 3.2(2)
C17 C10 C9 O1 -146.89(19)
C1 C10 C9 O1 85.8(2)
C8 C10 C9 O1 -30.8(2)
C17 C10 C9 C11 89.4(2)
C1 C10 C9 C11 -37.9(3)
C8 C10 C9 C11 -154.55(19)
C6 C7 C8 N1 -87.2(2)
C2 C7 C8 N1 95.5(2)
C6 C7 C8 C10 157.06(19)
C2 C7 C8 C10 -20.2(3)
C17 C10 C8 N1 162.34(17)
C1 C10 C8 N1 -70.2(2)
C9 C10 C8 N1 47.06(19)
C17 C10 C8 C7 -75.3(2)
C1 C10 C8 C7 52.1(2)
C9 C10 C8 C7 169.45(17)
C18 O3 C17 O2 -1.6(4)
C18 O3 C17 C10 176.2(2)
C1 C10 C17 O2 -142.9(2)
C8 C10 C17 O2 -17.1(3)
C9 C10 C17 O2 90.9(3)
C1 C10 C17 O3 39.4(3)
C8 C10 C17 O3 165.18(19)
C9 C10 C17 O3 -86.8(2)
O1 C9 C11 C12 -22.1(3)
C10 C9 C11 C12 98.5(3)
O1 C9 C11 C16 157.1(2)
C10 C9 C11 C16 -82.3(3)
C17 C10 C1 S1 61.9(2)
C8 C10 C1 S1 -63.9(2)
C9 C10 C1 S1 -172.93(15)
C2 S1 C1 C10 42.50(19)
C12 C11 C16 C15 -0.2(3)
C9 C11 C16 C15 -179.4(2)
C2 C7 C6 C5 -0.9(3)
C8 C7 C6 C5 -178.3(2)
C16 C11 C12 C13 -0.1(4)
C9 C11 C12 C13 179.1(2)
C3 C4 C5 C6 0.1(4)
C7 C6 C5 C4 0.4(3)
C5 C4 C3 C2 -0.1(4)
C7 C2 C3 C4 -0.3(4)
S1 C2 C3 C4 175.88(19)
C13 C14 C15 F1 179.4(2)
C13 C14 C15 C16 -0.2(4)
C11 C16 C15 F1 -179.3(2)
C11 C16 C15 C14 0.3(4)
C15 C14 C13 C12 -0.1(4)
C11 C12 C13 C14 0.2(4)
C7 C8 N1 C19 77.3(2)
C10 C8 N1 C19 -157.50(19)
C7 C8 N1 O1 -171.62(16)
C10 C8 N1 O1 -46.41(19)
C9 O1 N1 C19 146.0(2)
C9 O1 N1 C8 27.3(2)
